data_7225469
loop_
_publ_author_name
'Dong, Ruo-Ting'
'Chen, Xin-Li'
'Cui, Xiao'
'Chen, Su-Su'
'Shen, Mo-Yuan'
'Li, Chu-Wen'
'Li, Qian-Hong'
'Hu, Ming-Yuan'
'Huang, Lan-Fen'
'Deng, Hong'

_publ_section_title
;
 Copper(i)--lanthanide(iii) heterometallic metal--organic frameworks
 constructed from 3-(3-pyridyl)acrylic acid: syntheses, structures, and
 properties
;
_journal_issue 29
_journal_name_full CrystEngComm
_journal_page_first 5547
_journal_paper_doi 10.1039/C6CE00637J
_journal_volume 18
_journal_year 2016
_chemical_formula_moiety 'C17 H16 Br2 Cu2 Gd N2 O7, H2 O'
_chemical_formula_sum 'C17 H16 Br2 Cu2 Gd N2 O8'
_chemical_formula_weight 820.47
_space_group_crystal_system triclinic
_space_group_IT_number 2
_space_group_name_Hall '-P 1'
_space_group_name_H-M_alt 'P -1'
_symmetry_space_group_name_Hall '-P 1'
_symmetry_space_group_name_H-M 'P -1'
_atom_sites_solution_hydrogens mixed
_audit_creation_date 2016-05-30
_audit_creation_method
;
Olex2 1.2
(compiled 2016.02.19 svn.r3266 for OlexSys, GUI svn.r5155)
;
_audit_update_record
;
2016-06-02 deposited with the CCDC.
2016-06-06 downloaded from the CCDC.
;
_cell_angle_alpha 86.532(4)
_cell_angle_beta 87.711(4)
_cell_angle_gamma 65.178(4)
_cell_formula_units_Z 2
_cell_length_a 7.4390(17)
_cell_length_b 7.797(2)
_cell_length_c 21.617(5)
_cell_measurement_reflns_used 645
_cell_measurement_temperature 296(2)
_cell_measurement_theta_max 18.78
_cell_measurement_theta_min 3.02
_cell_volume 1135.8(5)
_computing_cell_refinement 'SAINT v7.68A (Bruker, 2009)'
_computing_data_collection 'Apex2 (Bruker, 2005)'
_computing_data_reduction 'SAINT v7.68A (Bruker, 2009)'
_computing_molecular_graphics 'Olex2 (Dolomanov et al., 2009)'
_computing_publication_material 'Olex2 (Dolomanov et al., 2009)'
_computing_structure_refinement 'ShelXL (Sheldrick, 2015)'
_computing_structure_solution 'SHELXTL 6.12 (Bruker, 2000-2003)'
_diffrn_ambient_temperature 296.15
_diffrn_measured_fraction_theta_full 0.990
_diffrn_measured_fraction_theta_max 0.989
_diffrn_measurement_device_type 'Bruker APEX-II CCD'
_diffrn_measurement_method '\f and \w scans'
_diffrn_radiation_monochromator graphite
_diffrn_radiation_type MoK\a
_diffrn_radiation_wavelength 0.71073
_diffrn_reflns_av_R_equivalents 0.0497
_diffrn_reflns_av_unetI/netI 0.1172
_diffrn_reflns_Laue_measured_fraction_full 0.990
_diffrn_reflns_Laue_measured_fraction_max 0.989
_diffrn_reflns_limit_h_max 4
_diffrn_reflns_limit_h_min -8
_diffrn_reflns_limit_k_max 7
_diffrn_reflns_limit_k_min -9
_diffrn_reflns_limit_l_max 26
_diffrn_reflns_limit_l_min -26
_diffrn_reflns_number 5970
_diffrn_reflns_point_group_measured_fraction_full 0.990
_diffrn_reflns_point_group_measured_fraction_max 0.989
_diffrn_reflns_theta_full 25.242
_diffrn_reflns_theta_max 25.395
_diffrn_reflns_theta_min 0.944
_diffrn_standards_number 0
_exptl_absorpt_coefficient_mu 8.305
_exptl_absorpt_correction_T_max 0.7456
_exptl_absorpt_correction_T_min 0.5566
_exptl_absorpt_correction_type multi-scan
_exptl_absorpt_process_details 'Apex2 (Bruker, 2005)'
_exptl_crystal_colour brown
_exptl_crystal_density_diffrn 2.399
_exptl_crystal_description block
_exptl_crystal_F_000 776
_exptl_crystal_size_max 0.30
_exptl_crystal_size_mid 0.20
_exptl_crystal_size_min 0.20
_exptl_transmission_factor_max 0.190
_exptl_transmission_factor_min 0.149
_refine_diff_density_max 1.991
_refine_diff_density_min -2.157
_refine_diff_density_rms 0.253
_refine_ls_extinction_method none
_refine_ls_goodness_of_fit_ref 1.003
_refine_ls_hydrogen_treatment constr
_refine_ls_matrix_type full
_refine_ls_number_parameters 277
_refine_ls_number_reflns 4127
_refine_ls_number_restraints 0
_refine_ls_restrained_S_all 1.003
_refine_ls_R_factor_all 0.1085
_refine_ls_R_factor_gt 0.0667
_refine_ls_shift/su_max 0.000
_refine_ls_shift/su_mean 0.000
_refine_ls_structure_factor_coef Fsqd
_refine_ls_weighting_details 'w=1/[\s^2^(Fo^2^)+(0.0737P)^2^+1.8919P] where P=(Fo^2^+2Fc^2^)/3'
_refine_ls_weighting_scheme calc
_refine_ls_wR_factor_gt 0.1423
_refine_ls_wR_factor_ref 0.1738
_reflns_Friedel_coverage 0.000
_reflns_number_gt 2646
_reflns_number_total 4175
_reflns_threshold_expression 'I > 2\s(I)'
_cod_data_source_file c6ce00637j2.cif
_cod_data_source_block 16
_cod_depositor_comments 'Adding full bibliography for 7225454--7225470.cif.'
_cod_original_cell_volume 1135.7(5)
_cod_database_code 7225469
_shelx_space_group_comment
;
The symmetry employed for this shelxl refinement is uniquely defined
by the following loop, which should always be used as a source of
symmetry information in preference to the above space-group names.
They are only intended as comments.
;
_exptl_absorpt_special_details
;
SADABS-2008/1 (Bruker,2008) was used for absorption correction.
wR2(int) was 0.0820 before and 0.0447 after correction.
The Ratio of minimum to maximum transmission is 0.7465.
The \l/2 correction factor is 0.0015.
;
_olex2_refinement_description
;
1. Fixed Uiso
 At 1.2 times of:
  All C(H) groups, All O(H,H) groups
2.a Riding coordinates:
 O7W(H7WA,H7WB), O8W(H8WA,H8WB)
2.b Aromatic/amide H refined with riding coordinates:
 C11(H11), C10(H10), C9(H9), C13(H13), C3(H3), C2(H2), C1(H1), C5(H5), C7(H7),
 C6(H6), C15(H15), C14(H14)
2.c Fitted hexagon refined as free rotating group:
 C12(C11,C10,C9,N2,C13)
;
_shelx_shelxl_version_number 2014/7
_olex2_submission_special_instructions 'No special instructions were received'

loop_
_space_group_symop_operation_xyz
'x, y, z'
'-x, -y, -z'

loop_
_atom_site_label
_atom_site_type_symbol
_atom_site_fract_x
_atom_site_fract_y
_atom_site_fract_z
_atom_site_U_iso_or_equiv
_atom_site_adp_type
_atom_site_occupancy
_atom_site_site_symmetry_order
_atom_site_calc_flag
_atom_site_refinement_flags_posn
_atom_site_disorder_assembly
_atom_site_disorder_group
Gd1 Gd 0.25463(10) 0.25959(9) 0.49025(3) 0.0286(2) Uani 1 1 d . A 1
O6 O 0.4930(13) 0.6924(12) 0.4536(4) 0.034(2) Uani 1 1 d . . .
O4 O 0.4467(13) -0.0447(12) 0.5552(4) 0.032(2) Uani 1 1 d . . .
C12 C 0.2887(14) -0.1842(12) 0.7641(3) 0.035(3) Uani 1 1 d . . .
C11 C 0.4653(12) -0.3430(13) 0.7743(4) 0.046(4) Uani 1 1 d G . .
H11 H 0.5549 -0.3909 0.7417 0.056 Uiso 1 1 calc R . .
C10 C 0.5080(11) -0.4301(11) 0.8333(4) 0.046(4) Uani 1 1 d G . .
H10 H 0.6261 -0.5363 0.8401 0.055 Uiso 1 1 calc R . .
C9 C 0.3741(14) -0.3585(12) 0.8819(3) 0.042(4) Uani 1 1 d G . .
H9 H 0.4026 -0.4168 0.9214 0.050 Uiso 1 1 calc R . .
N2 N 0.1975(12) -0.1997(12) 0.8717(3) 0.050(3) Uani 1 1 d G . .
C13 C 0.1548(11) -0.1126(11) 0.8127(4) 0.044(4) Uani 1 1 d G . .
H13 H 0.0366 -0.0064 0.8059 0.053 Uiso 1 1 calc R . .
C4 C -0.203(2) 0.638(2) 0.2273(6) 0.037(4) Uani 1 1 d . . .
C3 C -0.392(3) 0.774(2) 0.2309(7) 0.055(5) Uani 1 1 d . . .
H3 H -0.4611 0.7989 0.2685 0.066 Uiso 1 1 calc R . .
C2 C -0.481(2) 0.877(2) 0.1754(7) 0.048(4) Uani 1 1 d . . .
H2 H -0.6100 0.9715 0.1761 0.058 Uiso 1 1 calc R . .
C1 C -0.373(2) 0.834(2) 0.1195(8) 0.052(4) Uani 1 1 d . . .
H1 H -0.4304 0.9009 0.0831 0.062 Uiso 1 1 calc R . .
N1 N -0.185(2) 0.6984(19) 0.1177(6) 0.051(4) Uani 1 1 d . . .
C5 C -0.105(2) 0.601(2) 0.1711(6) 0.042(4) Uani 1 1 d . . .
H5 H 0.0215 0.5033 0.1696 0.051 Uiso 1 1 calc R . .
Br1 Br 0.2229(2) 0.7830(2) 0.04266(7) 0.0480(4) Uani 1 1 d . . .
Br2 Br 0.2192(3) 0.2843(2) 0.05322(8) 0.0493(5) Uani 1 1 d . . .
Cu1 Cu -0.0154(4) 0.6382(3) 0.03905(10) 0.0643(7) Uani 1 1 d . . .
Cu2 Cu -0.0008(4) 1.1094(3) 0.05662(10) 0.0672(7) Uani 1 1 d . . .
C8 C -0.013(2) 0.4338(19) 0.3912(6) 0.030(3) Uani 1 1 d . . .
O2 O -0.0750(14) 0.4733(12) 0.4478(4) 0.035(2) Uani 1 1 d . . .
O1 O 0.1591(14) 0.3180(13) 0.3794(4) 0.038(2) Uani 1 1 d . . .
C7 C -0.150(2) 0.540(2) 0.3410(6) 0.035(3) Uani 1 1 d . . .
H7 H -0.2808 0.6176 0.3509 0.042 Uiso 1 1 calc R . .
C6 C -0.091(2) 0.5261(19) 0.2823(6) 0.032(3) Uani 1 1 d . . .
H6 H 0.0356 0.4349 0.2743 0.039 Uiso 1 1 calc R . .
O3 O 0.1486(15) 0.1359(13) 0.5870(5) 0.047(3) Uani 1 1 d . . .
O5 O 0.3408(14) 0.5026(13) 0.4432(4) 0.037(2) Uani 1 1 d . . .
C15 C 0.355(2) -0.1250(19) 0.6537(6) 0.039(4) Uani 1 1 d . . .
H15 H 0.4689 -0.2376 0.6542 0.047 Uiso 1 1 calc R . .
C16 C 0.309(2) -0.0031(18) 0.5968(6) 0.030(3) Uani 1 1 d . . .
O7W O 0.1394(18) 0.0335(16) 0.4585(5) 0.065(4) Uani 1 1 d . . .
H7WA H 0.2398 -0.0724 0.4579 0.078 Uiso 1 1 d R A .
H7WB H 0.0483 0.0242 0.4383 0.078 Uiso 1 1 d R . .
C17 C 0.451(2) 0.5569(16) 0.4704(6) 0.027(3) Uani 1 1 d . . .
C14 C 0.243(2) -0.083(2) 0.7040(7) 0.043(4) Uani 1 1 d . . .
H14 H 0.1218 0.0227 0.7008 0.052 Uiso 1 1 calc R . .
O8W O 0.232(3) 0.791(5) 0.3383(12) 0.32(2) Uani 1 1 d . . .
H8WA H 0.3190 0.7158 0.3630 0.385 Uiso 1 1 d R . .
H8WB H 0.1196 0.7995 0.3517 0.385 Uiso 1 1 d R . .

loop_
_atom_site_aniso_label
_atom_site_aniso_U_11
_atom_site_aniso_U_22
_atom_site_aniso_U_33
_atom_site_aniso_U_23
_atom_site_aniso_U_13
_atom_site_aniso_U_12
Gd1 0.0252(4) 0.0275(4) 0.0282(4) 0.0024(3) -0.0022(3) -0.0064(3)
O6 0.033(6) 0.021(5) 0.044(6) 0.007(4) -0.012(4) -0.008(4)
O4 0.033(6) 0.029(5) 0.030(5) 0.011(4) 0.000(4) -0.009(4)
C12 0.034(9) 0.035(8) 0.036(8) 0.007(6) 0.002(7) -0.018(7)
C11 0.041(10) 0.045(9) 0.042(10) -0.007(7) -0.005(7) -0.006(8)
C10 0.040(10) 0.037(9) 0.052(10) -0.004(8) 0.005(8) -0.007(7)
C9 0.046(10) 0.030(8) 0.042(9) 0.008(7) -0.004(7) -0.011(7)
N2 0.059(10) 0.051(8) 0.042(8) -0.001(6) 0.004(7) -0.026(7)
C13 0.053(11) 0.041(9) 0.030(8) 0.005(7) 0.003(7) -0.013(8)
C4 0.029(9) 0.055(10) 0.024(8) 0.009(7) -0.005(6) -0.017(7)
C3 0.055(12) 0.060(11) 0.037(9) -0.002(8) -0.003(8) -0.013(9)
C2 0.051(11) 0.035(9) 0.055(11) 0.008(8) -0.006(9) -0.015(8)
C1 0.051(11) 0.046(10) 0.052(11) 0.006(8) -0.020(9) -0.014(9)
N1 0.046(9) 0.069(9) 0.033(8) 0.022(7) -0.016(6) -0.022(8)
C5 0.041(10) 0.056(10) 0.028(8) 0.012(7) -0.015(7) -0.020(8)
Br1 0.0521(11) 0.0421(9) 0.0475(10) 0.0078(7) -0.0139(8) -0.0176(8)
Br2 0.0556(11) 0.0430(9) 0.0483(10) 0.0099(7) -0.0199(8) -0.0194(8)
Cu1 0.0713(17) 0.0807(17) 0.0372(12) 0.0097(11) -0.0041(11) -0.0295(13)
Cu2 0.0650(16) 0.0708(16) 0.0479(13) 0.0052(11) 0.0122(12) -0.0132(13)
C8 0.030(8) 0.034(8) 0.023(7) -0.003(6) -0.008(6) -0.011(7)
O2 0.035(6) 0.034(5) 0.022(5) 0.007(4) -0.005(4) -0.002(4)
O1 0.033(6) 0.046(6) 0.023(5) -0.002(4) -0.002(4) -0.003(5)
C7 0.026(8) 0.041(9) 0.036(9) 0.004(7) -0.005(6) -0.011(7)
C6 0.030(8) 0.038(8) 0.029(8) 0.015(6) -0.008(6) -0.016(6)
O3 0.033(6) 0.035(6) 0.045(6) 0.013(5) 0.003(5) 0.011(5)
O5 0.045(6) 0.037(6) 0.027(5) -0.002(4) -0.007(5) -0.016(5)
C15 0.036(9) 0.035(8) 0.037(8) 0.015(6) 0.021(7) -0.009(7)
C16 0.052(10) 0.027(7) 0.020(7) 0.003(6) 0.000(7) -0.024(7)
O7W 0.077(9) 0.058(7) 0.078(9) 0.031(6) -0.055(7) -0.045(7)
C17 0.032(8) 0.010(6) 0.038(8) 0.000(5) -0.001(6) -0.008(6)
C14 0.035(9) 0.038(9) 0.041(9) 0.011(7) -0.002(7) -0.003(7)
O8W 0.088(17) 0.52(5) 0.19(2) 0.22(3) -0.025(16) 0.00(2)

loop_
_atom_type_symbol
_atom_type_description
_atom_type_scat_dispersion_real
_atom_type_scat_dispersion_imag
_atom_type_scat_source
C C 0.0033 0.0016 'International Tables Vol C Tables 4.2.6.8 and 6.1.1.4'
H H 0.0000 0.0000 'International Tables Vol C Tables 4.2.6.8 and 6.1.1.4'
O O 0.0106 0.0060 'International Tables Vol C Tables 4.2.6.8 and 6.1.1.4'
N N 0.0061 0.0033 'International Tables Vol C Tables 4.2.6.8 and 6.1.1.4'
Cu Cu 0.3201 1.2651 'International Tables Vol C Tables 4.2.6.8 and 6.1.1.4'
Gd Gd -0.1653 3.9035 'International Tables Vol C Tables 4.2.6.8 and 6.1.1.4'
Br Br -0.2901 2.4595 'International Tables Vol C Tables 4.2.6.8 and 6.1.1.4'

loop_
_geom_angle_atom_site_label_1
_geom_angle_atom_site_label_2
_geom_angle_atom_site_label_3
_geom_angle
_geom_angle_site_symmetry_1
_geom_angle_site_symmetry_3
O6 Gd1 O4 72.5(3) 2_666 .
O6 Gd1 O2 134.4(3) 2_666 .
O6 Gd1 O1 131.9(3) 2_666 .
O6 Gd1 O3 90.9(3) 2_666 .
O4 Gd1 O6 77.3(3) 2_656 2_666
O4 Gd1 O4 64.4(3) 2_656 .
O4 Gd1 O2 151.1(3) 2_656 2_566
O4 Gd1 O2 133.4(3) 2_656 .
O4 Gd1 O1 80.5(3) 2_656 .
O4 Gd1 O3 114.8(3) 2_656 .
O4 Gd1 O5 85.6(3) 2_656 .
O4 Gd1 O7W 81.6(4) 2_656 .
O2 Gd1 O6 74.7(3) 2_566 2_666
O2 Gd1 O4 145.0(3) . .
O2 Gd1 O4 113.0(3) 2_566 .
O2 Gd1 O2 66.6(4) 2_566 .
O2 Gd1 O1 113.3(3) 2_566 .
O2 Gd1 O3 73.2(3) 2_566 .
O1 Gd1 O4 132.2(3) . .
O1 Gd1 O2 53.0(3) . .
O3 Gd1 O4 51.1(3) . .
O3 Gd1 O2 99.9(3) . .
O3 Gd1 O1 137.2(4) . .
O5 Gd1 O6 66.5(3) . 2_666
O5 Gd1 O4 133.4(3) . .
O5 Gd1 O2 76.6(3) . 2_566
O5 Gd1 O2 81.5(3) . .
O5 Gd1 O1 69.7(3) . .
O5 Gd1 O3 146.2(3) . .
O5 Gd1 O7W 138.1(3) . .
O7W Gd1 O6 146.0(3) . 2_666
O7W Gd1 O4 74.5(3) . .
O7W Gd1 O2 79.0(3) . .
O7W Gd1 O2 126.6(4) . 2_566
O7W Gd1 O1 68.9(3) . .
O7W Gd1 O3 74.1(4) . .
C17 O6 Gd1 119.0(8) . 2_666
Gd1 O4 Gd1 115.6(3) 2_656 .
C16 O4 Gd1 92.4(7) . .
C16 O4 Gd1 151.5(8) . 2_656
C11 C12 C13 120.0 . .
C11 C12 C14 121.9(8) . .
C13 C12 C14 118.1(8) . .
C10 C11 C12 120.0 . .
C11 C10 C9 120.0 . .
N2 C9 C10 120.0 . .
C9 N2 Cu2 118.3(5) . 2_566
C13 N2 C9 120.0 . .
C13 N2 Cu2 121.6(5) . 2_566
N2 C13 C12 120.0 . .
C3 C4 C5 120.1(14) . .
C3 C4 C6 123.2(13) . .
C5 C4 C6 116.6(13) . .
C4 C3 C2 118.2(15) . .
C1 C2 C3 119.0(15) . .
N1 C1 C2 121.3(15) . .
C1 N1 C5 118.4(14) . .
C1 N1 Cu1 123.2(11) . .
C5 N1 Cu1 118.5(11) . .
N1 C5 C4 123.0(14) . .
Cu1 Br1 Cu2 66.43(8) . 2_575
Cu2 Br1 Cu1 100.61(11) . .
Cu2 Br1 Cu2 74.56(10) . 2_575
Cu1 Br2 Cu1 66.23(10) 2_565 .
Cu1 Br2 Cu2 68.58(9) 2_565 1_545
Cu2 Br2 Cu1 105.78(10) 1_545 .
N1 Cu1 Br1 108.4(4) . .
N1 Cu1 Br2 111.4(4) . 2_565
N1 Cu1 Br2 104.9(4) . .
N1 Cu1 Cu1 124.4(4) . 2_565
N1 Cu1 Cu2 128.0(4) . 2_575
Br1 Cu1 Br2 100.74(10) . .
Br1 Cu1 Cu1 125.00(14) . 2_565
Br1 Cu1 Cu2 59.52(8) . 2_575
Br2 Cu1 Br1 116.61(10) 2_565 .
Br2 Cu1 Br2 113.77(10) 2_565 .
Br2 Cu1 Cu1 54.51(9) . 2_565
Br2 Cu1 Cu1 59.26(9) 2_565 2_565
Br2 Cu1 Cu2 126.65(11) . 2_575
Br2 Cu1 Cu2 57.15(8) 2_565 2_575
Cu1 Cu1 Cu2 94.47(12) 2_565 2_575
N2 Cu2 Br1 124.4(15) 2_566 .
N2 Cu2 Br1 104(2) 2_566 2_575
N2 Cu2 Br2 109(3) 2_566 1_565
N2 Cu2 Cu1 121.2(14) 2_566 2_575
Br1 Cu2 Br1 105.44(10) . 2_575
Br1 Cu2 Br2 104.78(11) . 1_565
Br1 Cu2 Cu1 54.05(8) 2_575 2_575
Br1 Cu2 Cu1 114.39(10) . 2_575
Br2 Cu2 Br1 108.27(10) 1_565 2_575
Br2 Cu2 Cu1 54.27(8) 1_565 2_575
O2 C8 C7 117.5(12) . .
O1 C8 O2 121.6(12) . .
O1 C8 C7 120.8(12) . .
Gd1 O2 Gd1 113.4(4) 2_566 .
C8 O2 Gd1 92.0(7) . .
C8 O2 Gd1 140.6(8) . 2_566
C8 O1 Gd1 93.4(7) . .
C6 C7 C8 121.6(13) . .
C7 C6 C4 128.1(13) . .
C16 O3 Gd1 96.8(8) . .
C17 O5 Gd1 120.4(8) . .
C14 C15 C16 123.1(13) . .
O4 C16 C15 116.4(12) . .
O3 C16 O4 119.0(12) . .
O3 C16 C15 124.6(13) . .
O6 C17 C17 116.6(15) . 2_666
O5 C17 O6 126.7(12) . .
O5 C17 C17 116.7(14) . 2_666
C15 C14 C12 126.4(13) . .

loop_
_geom_bond_atom_site_label_1
_geom_bond_atom_site_label_2
_geom_bond_distance
_geom_bond_site_symmetry_2
Gd1 O6 2.442(9) 2_666
Gd1 O4 2.368(9) 2_656
Gd1 O4 2.560(8) .
Gd1 O2 2.403(9) 2_566
Gd1 O2 2.489(9) .
Gd1 O1 2.488(9) .
Gd1 O3 2.488(10) .
Gd1 O5 2.402(10) .
Gd1 O7W 2.403(10) .
O6 Gd1 2.442(9) 2_666
O6 C17 1.251(14) .
O4 Gd1 2.368(9) 2_656
O4 C16 1.283(15) .
C12 C11 1.3900 .
C12 C13 1.3900 .
C12 C14 1.455(15) .
C11 C10 1.3900 .
C10 C9 1.3900 .
C9 N2 1.3900 .
N2 C13 1.3900 .
N2 Cu2 2.031(6) 2_566
C4 C3 1.36(2) .
C4 C5 1.374(19) .
C4 C6 1.486(18) .
C3 C2 1.42(2) .
C2 C1 1.40(2) .
C1 N1 1.353(19) .
N1 C5 1.355(17) .
N1 Cu1 2.032(13) .
Br1 Cu1 2.475(3) .
Br1 Cu2 2.416(3) .
Br1 Cu2 2.635(3) 2_575
Br2 Cu1 2.443(3) 2_565
Br2 Cu1 2.579(3) .
Br2 Cu2 2.528(3) 1_545
Cu1 Br2 2.443(3) 2_565
Cu1 Cu1 2.746(5) 2_565
Cu1 Cu2 2.802(3) 2_575
Cu2 N2 2.03(7) 2_566
Cu2 Br1 2.635(3) 2_575
Cu2 Br2 2.528(3) 1_565
Cu2 Cu1 2.802(3) 2_575
C8 O2 1.297(15) .
C8 O1 1.245(15) .
C8 C7 1.474(18) .
O2 Gd1 2.403(9) 2_566
C7 C6 1.322(18) .
O3 C16 1.245(16) .
O5 C17 1.248(15) .
C15 C16 1.466(18) .
C15 C14 1.315(18) .
C17 C17 1.53(3) 2_666
